data_2004842
loop_
_publ_author_name
'Gunderman, B. J.'
'Squattrito, P. J.'
'Dubey, S. N.'

_publ_section_title
;
 Copper and Manganese Sulfanilate Hydrates
;
_journal_issue 5
_journal_name_full 'Acta Crystallographica Section C'
_journal_page_first 1131
_journal_page_last 1134
_journal_paper_doi 10.1107/S0108270195015150
_journal_volume 52
_journal_year 1996
_chemical_formula_iupac '[Mn (C6 H6 N1 O3 S1)2 (H2 O1)2]'
_chemical_formula_moiety Mn(H2NC6H4SO3)2.2H2O
_chemical_formula_structural Mn(H2NC6H4SO3)2(H2O)2
_chemical_formula_sum 'C12 H16 Mn N2 O8 S2'
_chemical_formula_weight 435.32
_chemical_name_systematic
;
manganese(II) 4-aminobenzenesulfonate dihydrate
;
_space_group_IT_number 14
_symmetry_cell_setting monoclinic
_symmetry_space_group_name_Hall '-P 2ybc'
_symmetry_space_group_name_H-M 'P 1 21/c 1'
_cell_angle_alpha 90
_cell_angle_beta 94.77(2)
_cell_angle_gamma 90
_cell_formula_units_Z 2
_cell_length_a 5.910(3)
_cell_length_b 7.103(3)
_cell_length_c 18.790(2)
_cell_measurement_reflns_used 21
_cell_measurement_temperature 296.2
_cell_measurement_theta_max 18.8
_cell_measurement_theta_min 12.4
_cell_volume 786.0(5)
_computing_cell_refinement 'MSC/AFC Diffractometer Control Software'
_computing_data_collection
;
MSC/AFC Diffractometer Control Software
(Molecular Structure Corporation, 1988)
;
_computing_data_reduction 'TEXSAN (Molecular Structure Corporation, 1991)'
_computing_publication_material TEXSAN
_computing_structure_refinement TEXSAN
_computing_structure_solution 'MITHRIL (Gilmore, 1983)'
_diffrn_ambient_temperature 296
_diffrn_measurement_device 'Rigaku AFC-6S'
_diffrn_measurement_method \w
_diffrn_radiation_monochromator graphite
_diffrn_radiation_source 'X-ray tube'
_diffrn_radiation_type MoK\a
_diffrn_radiation_wavelength 0.7107
_diffrn_reflns_av_R_equivalents 0.022
_diffrn_reflns_av_sigmaI/netI 0.0602
_diffrn_reflns_limit_h_max 7
_diffrn_reflns_limit_h_min 0
_diffrn_reflns_limit_k_max 8
_diffrn_reflns_limit_k_min 0
_diffrn_reflns_limit_l_max 22
_diffrn_reflns_limit_l_min -22
_diffrn_reflns_number 1652
_diffrn_reflns_theta_max 24.97
_diffrn_reflns_theta_min 2.18
_diffrn_standards_decay_% 0.50
_diffrn_standards_interval_count 150
_diffrn_standards_number 3
_exptl_absorpt_coefficient_mu 1.107
_exptl_absorpt_correction_T_max 1.000
_exptl_absorpt_correction_T_min 0.889
_exptl_absorpt_correction_type 'empirical via \y scans of three reflections'
_exptl_absorpt_process_details psi-scan
_exptl_crystal_colour tan
_exptl_crystal_density_diffrn 1.839
_exptl_crystal_density_meas ?
_exptl_crystal_description 'flat needle'
_exptl_crystal_F_000 446.00
_exptl_crystal_size_max 0.25
_exptl_crystal_size_mid 0.15
_exptl_crystal_size_min 0.15
_refine_diff_density_max 0.25
_refine_diff_density_min -0.34
_refine_ls_extinction_coef 0.00000268(19)
_refine_ls_extinction_method 'Zachariasen (1968) Type II, Gaussian isotropic'
_refine_ls_goodness_of_fit_obs 1.69
_refine_ls_hydrogen_treatment refxyz
_refine_ls_matrix_type full
_refine_ls_number_constraints 0
_refine_ls_number_parameters 140
_refine_ls_number_reflns 1040
_refine_ls_number_restraints 0
_refine_ls_R_factor_all 0.0520
_refine_ls_R_factor_obs 0.028
_refine_ls_shift/esd_max 0.01
_refine_ls_structure_factor_coef F
_refine_ls_weighting_details 'w = 4F~o~^2^/\s^2^(F~o~^2^)'
_refine_ls_weighting_scheme calc
_refine_ls_wR_factor_all 0.0384
_refine_ls_wR_factor_obs 0.027
_reflns_number_observed 1040
_reflns_number_total 1498
_reflns_observed_criterion >3\s(I)
_cod_data_source_file bk1192.cif
_cod_data_source_block Mn2H2O
_cod_depositor_comments
;
The following automatic conversions were performed:

'_exptl_crystal_density_meas' value 'not measured' was changed to '?'
- the value is perceived as not measured.

Automatic conversion script
Id: cif_fix_values 3008 2015-01-20 13:52:24Z robertas 

The following automatic conversions were performed:

'_refine_ls_weighting_scheme' value 'w = 4F~o~^2^/\s^2^(F~o~^2^)' was
changed to 'calc'. New tag '_refine_ls_weighting_details' was
created. The value of the new tag was set to 'w =
4F~o~^2^/\s^2^(F~o~^2^)'.

Automatic conversion script
Id: cif_fix_values 3143 2015-03-26 13:38:13Z robertas 
;
_cod_original_cell_volume 786.1(5)
_cod_original_sg_symbol_H-M 'P 21/c'
_cod_original_formula_sum 'C12 H16 N2 Mn O8 S2 '
_cod_database_code 2004842

loop_
_symmetry_equiv_pos_as_xyz
'   +x,   +y,   +z'
'   -x,1/2+y,1/2-z'
'   -x,   -y,   -z'
'   +x,1/2-y,1/2+z'

loop_
_atom_site_aniso_label
_atom_site_aniso_U_11
_atom_site_aniso_U_22
_atom_site_aniso_U_33
_atom_site_aniso_U_12
_atom_site_aniso_U_13
_atom_site_aniso_U_23
Mn(1) 0.0245(4) 0.0193(4) 0.0138(4) -0.0012(3) 0.0025(3) 0.0008(3)
S(1) 0.0304(5) 0.0234(4) 0.0133(4) 0.0023(4) 0.0045(3) -0.0021(3)
O(1) 0.055(2) 0.0300(10) 0.0200(10) 0.0130(10) 0.0050(10) 0.0070(10)
O(2) 0.0470(10) 0.0240(10) 0.0180(10) 0.0010(10) -0.0050(10) -0.0060(10)
O(3) 0.0330(10) 0.064(2) 0.0250(10) -0.0020(10) 0.0150(10) -0.0100(10)
O(4) 0.0310(10) 0.0240(10) 0.0260(10) -0.0040(10) 0.0100(10) 0.0000(10)
N(1) 0.028(2) 0.026(2) 0.0160(10) -0.0010(10) 0.0020(10) 0.0010(10)
C(1) 0.027(2) 0.017(2) 0.0120(10) 0.0010(10) 0.0040(10) -0.0020(10)
C(2) 0.024(2) 0.027(2) 0.017(2) -0.003(2) 0.0000(10) -0.0030(10)
C(3) 0.023(2) 0.027(2) 0.021(2) -0.005(2) 0.0090(10) -0.0010(10)
C(4) 0.027(2) 0.018(2) 0.015(2) 0.0030(10) 0.0040(10) -0.0010(10)
C(5) 0.023(2) 0.027(2) 0.017(2) -0.002(2) -0.0020(10) -0.0040(10)
C(6) 0.023(2) 0.026(2) 0.021(2) -0.003(2) 0.0070(10) 0.0000(10)

loop_
_atom_site_label
_atom_site_fract_x
_atom_site_fract_y
_atom_site_fract_z
_atom_site_U_iso_or_equiv
_atom_site_thermal_displace_type
Mn(1) 1 0 1 .0192(2) Uij
S(1) .73000(10) .16860(10) 1.38918(4) .0222(2) Uij
O(1) .8667(4) .0174(3) 1.42270(10) .0351(7) Uij
O(2) .8204(4) .3527(3) 1.41250(10) .0302(7) Uij
O(3) .4905(4) .1483(4) 1.39890(10) .0400(8) Uij
O(4) 1.2762(4) .2062(3) 1.00700(10) .0267(7) Uij
N(1) .7995(5) .1922(4) 1.07430(10) .0235(8) Uij
C(1) .7554(5) .1623(4) 1.2964(2) .0186(8) Uij
C(2) .9563(5) .2220(4) 1.2698(2) .0229(9) Uij
C(3) .9710(6) .2264(5) 1.1966(2) .0232(9) Uij
C(4) .7869(5) .1750(4) 1.1504(2) .0196(8) Uij
C(5) .5915(5) .1076(5) 1.1772(2) .0225(9) Uij
C(6) .5764(5) .1015(4) 1.2503(2) .0228(9) Uij
H(1) .670(5) .182(5) 1.056(2) .0253 Uij
H(2) .861(5) .306(4) 1.064(2) .0253 Uij
H(3) 1.075(5) .271(4) 1.301(2) .0264 Uij
H(4) 1.094(5) .272(4) 1.179(2) .0244 Uij
H(5) .471(5) .071(4) 1.145(2) .0262 Uij
H(6) .445(5) .057(4) 1.268(2) .0246 Uij
H(7) 1.247(5) .305(4) 1.027(2) .0288 Uij
H(8) 1.346(5) .249(4) .973(2) .0288 Uij

loop_
_atom_type_symbol
_atom_type_scat_dispersion_real
_atom_type_scat_dispersion_imag
_atom_type_scat_source
C 0.002 0.002 'International Tables'
H 0.000 0.000 'International Tables'
O 0.008 0.006 'International Tables'
N 0.004 0.003 'International Tables'
S 0.110 0.124 'International Tables'
Mn 0.295 0.729 'International Tables'

loop_
_geom_angle_atom_site_label_1
_geom_angle_atom_site_label_2
_geom_angle_atom_site_label_3
_geom_angle_site_symmetry_1
_geom_angle_site_symmetry_2
_geom_angle_site_symmetry_3
_geom_angle
_geom_angle_publ_flag
O(2) Mn(1) O(2) ? ? ? 180.0000 no
O(2) Mn(1) O(4) 4_554 ? ? 92.22(9) yes
O(4) Mn(1) O(4) ? ? ? 180.0000 no
O(2) Mn(1) N(1) 2_747 ? ? 94.02(9) yes
O(4) Mn(1) N(1) ? ? 3_757 90.80(10) yes
O(1) S(1) O(2) ? ? ? 110.70(10) yes
O(1) S(1) O(3) ? ? ? 112.60(10) yes
O(1) S(1) C(1) ? ? ? 108.60(10) yes
O(2) S(1) O(3) ? ? ? 112.70(10) yes
O(2) S(1) C(1) ? ? ? 105.10(10) yes
O(3) S(1) C(1) ? ? ? 106.70(10) yes
Mn(1) N(1) C(4) ? ? ? 127.7(2) yes
Mn(1) O(2) S(1) ? 4_554 4_554 143.80(10) yes
S(1) C(1) C(2) ? ? ? 119.6(2) no
S(1) C(1) C(6) ? ? ? 120.3(2) no
C(2) C(1) C(6) ? ? ? 120.1(3) no
C(1) C(2) C(3) ? ? ? 119.3(3) no
C(2) C(3) C(4) ? ? ? 120.4(3) no
N(1) C(4) C(3) ? ? ? 119.8(3) no
N(1) C(4) C(5) ? ? ? 120.2(3) no
C(3) C(4) C(5) ? ? ? 120.0(3) no
C(4) C(5) C(6) ? ? ? 119.7(3) no
C(1) C(6) C(5) ? ? ? 120.3(3) no
Mn(1) O(4) H(7) . . . 114(2) no
Mn(1) O(4) H(8) . . . 127(2) no
H(7) O(4) H(8) . . . 100(3) no
C(4) N(1) H(1) . . . 106(2) no
C(4) N(1) H(2) . . . 110(2) no
H(1) N(1) H(2) . . . 111(3) no
C(1) C(2) H(3) . . . 120(2) no
C(3) C(2) H(3) . . . 121(2) no
C(2) C(3) H(4) . . . 120(2) no
C(4) C(3) H(4) . . . 120(2) no
C(4) C(5) H(5) . . . 118(2) no
C(6) C(5) H(5) . . . 122(2) no
C(1) C(6) H(6) . . . 120(2) no
C(5) C(6) H(6) . . . 120(2) no

loop_
_geom_bond_atom_site_label_1
_geom_bond_atom_site_label_2
_geom_bond_site_symmetry_2
_geom_bond_distance
_geom_bond_publ_flag
Mn(1) O(2) 4_554 2.152(2) yes
Mn(1) O(4) ? 2.189(2) yes
Mn(1) N(1) ? 2.343(3) yes
S(1) O(1) ? 1.456(2) yes
S(1) O(2) ? 1.466(2) yes
S(1) O(3) ? 1.449(2) yes
S(1) C(1) ? 1.762(3) yes
N(1) C(4) ? 1.444(4) yes
C(1) C(2) ? 1.393(4) no
C(1) C(6) ? 1.380(4) no
C(2) C(3) ? 1.385(4) no
C(3) C(4) ? 1.383(4) no
C(4) C(5) ? 1.383(4) no
C(5) C(6) ? 1.386(4) no
O(4) H(7) . 0.82(3) no
O(4) H(8) . 0.85(3) no
N(1) H(1) . 0.81(3) no
N(1) H(2) . 0.91(3) no
C(2) H(3) . 0.95(3) no
C(3) H(4) . 0.88(3) no
C(5) H(5) . 0.94(3) no
C(6) H(6) . 0.93(3) no
